data_1545975
loop_
_publ_author_name
'Markley, Jana L.'
'Hanson, Paul R.'

_publ_section_title
;
 P-Stereogenic Bicyclo[4.3.1]phosphite Boranes: Synthesis and Utility of
 Tunable P-Tether Systems for the Desymmetrization of C2-Symmetric
 1,3-anti-Diols.
;
_journal_issue 10
_journal_name_full 'Organic letters'
_journal_page_first 2552
_journal_page_last 2555
_journal_paper_doi 10.1021/acs.orglett.7b00851
_journal_volume 19
_journal_year 2017
_chemical_absolute_configuration ad
_chemical_formula_sum 'C8 H14 B O3 P'
_chemical_formula_weight 199.97
_space_group_crystal_system orthorhombic
_space_group_IT_number 19
_space_group_name_Hall 'P 2ac 2ab'
_space_group_name_H-M_alt 'P 21 21 21'
_symmetry_space_group_name_Hall 'P 2ac 2ab'
_symmetry_space_group_name_H-M 'P 21 21 21'
_atom_sites_solution_hydrogens difmap
_audit_creation_method SHELXL-2014/7
_cell_angle_alpha 90
_cell_angle_beta 90
_cell_angle_gamma 90
_cell_formula_units_Z 4
_cell_length_a 6.2929(10)
_cell_length_b 11.2901(17)
_cell_length_c 14.454(2)
_cell_measurement_reflns_used 7771
_cell_measurement_temperature 100(2)
_cell_measurement_theta_max 67.74
_cell_measurement_theta_min 3.06
_cell_volume 1026.9(3)
_computing_cell_refinement 'Bruker SAINT'
_computing_data_collection 'Bruker APEX2'
_computing_data_reduction 'Bruker SAINT'
_computing_molecular_graphics 'Bruker SHELXTL'
_computing_publication_material 'Bruker SHELXTL'
_computing_structure_refinement 'SHELXL-2014/7 (Sheldrick, 2014)'
_computing_structure_solution 'SHELXS-97 (Sheldrick 2008)'
_diffrn_ambient_temperature 100(2)
_diffrn_measured_fraction_theta_full 0.988
_diffrn_measured_fraction_theta_max 0.973
_diffrn_measurement_device_type 'Bruker APEX-II CCD'
_diffrn_measurement_method '\f and \w scans'
_diffrn_radiation_type CuK\a
_diffrn_radiation_wavelength 1.54178
_diffrn_reflns_av_R_equivalents 0.0377
_diffrn_reflns_av_unetI/netI 0.0314
_diffrn_reflns_Laue_measured_fraction_full 0.988
_diffrn_reflns_Laue_measured_fraction_max 0.973
_diffrn_reflns_limit_h_max 7
_diffrn_reflns_limit_h_min -3
_diffrn_reflns_limit_k_max 13
_diffrn_reflns_limit_k_min -13
_diffrn_reflns_limit_l_max 16
_diffrn_reflns_limit_l_min -16
_diffrn_reflns_number 7352
_diffrn_reflns_point_group_measured_fraction_full 0.970
_diffrn_reflns_point_group_measured_fraction_max 0.950
_diffrn_reflns_theta_full 66.000
_diffrn_reflns_theta_max 67.730
_diffrn_reflns_theta_min 4.970
_exptl_absorpt_coefficient_mu 2.166
_exptl_absorpt_correction_T_max 1.000
_exptl_absorpt_correction_T_min 0.712
_exptl_absorpt_correction_type multi-scan
_exptl_crystal_colour colourless
_exptl_crystal_density_diffrn 1.293
_exptl_crystal_description Irregular
_exptl_crystal_F_000 424
_exptl_crystal_size_max 0.330
_exptl_crystal_size_mid 0.220
_exptl_crystal_size_min 0.200
_refine_diff_density_max 0.226
_refine_diff_density_min -0.315
_refine_diff_density_rms 0.040
_refine_ls_abs_structure_details
; 
 Flack x determined using 693 quotients [(I+)-(I-)]/[(I+)+(I-)] 
 (Parsons, Flack and Wagner, Acta Cryst. B69 (2013) 249-259). 
;
_refine_ls_abs_structure_Flack 0.107(8)
_refine_ls_extinction_method none
_refine_ls_goodness_of_fit_ref 1.078
_refine_ls_hydrogen_treatment refall
_refine_ls_matrix_type full
_refine_ls_number_parameters 174
_refine_ls_number_reflns 1778
_refine_ls_number_restraints 0
_refine_ls_restrained_S_all 1.078
_refine_ls_R_factor_all 0.0267
_refine_ls_R_factor_gt 0.0267
_refine_ls_shift/su_max 0.000
_refine_ls_shift/su_mean 0.000
_refine_ls_structure_factor_coef Fsqd
_refine_ls_weighting_details 'w=1/[\s^2^(Fo^2^)+(0.0342P)^2^+0.3130P] where P=(Fo^2^+2Fc^2^)/3'
_refine_ls_weighting_scheme calc
_refine_ls_wR_factor_gt 0.0701
_refine_ls_wR_factor_ref 0.0701
_reflns_Friedel_coverage 0.645
_reflns_Friedel_fraction_full 0.945
_reflns_Friedel_fraction_max 0.916
_reflns_number_gt 1778
_reflns_number_total 1778
_reflns_threshold_expression 'I > 2\s(I)'
_cod_data_source_file ol7b00851_si_002.cif
_cod_data_source_block v39c
_cod_depositor_comments 'Adding full bibliography for 1545974--1545975.cif.'
_cod_database_code 1545975
_shelx_shelxl_version_number 2014/7
_shelx_space_group_comment
; 
The symmetry employed for this shelxl refinement is uniquely defined 
by the following loop, which should always be used as a source of 
symmetry information in preference to the above space-group names. 
They are only intended as comments. 
;
_shelx_estimated_absorpt_t_min 0.535
_shelx_estimated_absorpt_t_max 0.671

loop_
_space_group_symop_operation_xyz
'x, y, z'
'-x+1/2, -y, z+1/2'
'-x, y+1/2, -z+1/2'
'x+1/2, -y+1/2, -z'

loop_
_atom_site_label
_atom_site_type_symbol
_atom_site_fract_x
_atom_site_fract_y
_atom_site_fract_z
_atom_site_U_iso_or_equiv
_atom_site_adp_type
_atom_site_occupancy
_atom_site_site_symmetry_order
_atom_site_calc_flag
P P 0.32258(8) 0.50651(5) 0.52036(3) 0.02107(18) Uani 1 1 d
B1 B 0.4584(5) 0.4971(3) 0.63571(18) 0.0307(6) Uani 1 1 d
H1B1 H 0.629(5) 0.486(3) 0.617(2) 0.043(8) Uiso 1 1 d
H1B2 H 0.384(6) 0.418(3) 0.669(2) 0.050(10) Uiso 1 1 d
H1B3 H 0.430(6) 0.577(3) 0.670(2) 0.041(9) Uiso 1 1 d
O1 O 0.4285(3) 0.59958(13) 0.45315(11) 0.0231(4) Uani 1 1 d
O2 O 0.0801(3) 0.54130(13) 0.52789(11) 0.0256(4) Uani 1 1 d
O3 O 0.3231(3) 0.38824(13) 0.46073(11) 0.0246(4) Uani 1 1 d
C1 C 0.5447(5) 0.7094(3) 0.24101(19) 0.0381(6) Uani 1 1 d
H1A H 0.544(5) 0.634(3) 0.208(2) 0.034(8) Uiso 1 1 d
H1B H 0.620(5) 0.772(3) 0.216(2) 0.046(9) Uiso 1 1 d
C2 C 0.4446(4) 0.7230(2) 0.31992(17) 0.0316(6) Uani 1 1 d
H2 H 0.445(5) 0.805(3) 0.353(2) 0.045(9) Uiso 1 1 d
C3 C 0.3162(4) 0.6272(2) 0.36484(15) 0.0238(5) Uani 1 1 d
H3 H 0.318(4) 0.560(2) 0.3276(16) 0.017(6) Uiso 1 1 d
C4 C 0.0917(4) 0.6657(2) 0.38842(18) 0.0279(5) Uani 1 1 d
H4A H 0.014(5) 0.684(3) 0.329(2) 0.030(7) Uiso 1 1 d
H4B H 0.092(5) 0.735(3) 0.425(2) 0.032(7) Uiso 1 1 d
C5 C -0.0353(4) 0.5734(2) 0.44297(18) 0.0273(5) Uani 1 1 d
H5 H -0.170(5) 0.611(3) 0.4619(19) 0.035(7) Uiso 1 1 d
C6 C -0.1000(4) 0.4669(2) 0.38819(17) 0.0288(5) Uani 1 1 d
H6 H -0.205(5) 0.485(3) 0.344(2) 0.041(8) Uiso 1 1 d
C7 C -0.0321(4) 0.3564(2) 0.39658(18) 0.0293(5) Uani 1 1 d
H7 H -0.089(6) 0.302(4) 0.355(3) 0.059(11) Uiso 1 1 d
C8 C 0.1363(4) 0.3120(2) 0.46158(17) 0.0271(5) Uani 1 1 d
H8A H 0.192(4) 0.232(2) 0.4430(17) 0.019(6) Uiso 1 1 d
H8B H 0.088(4) 0.305(2) 0.5265(18) 0.015(5) Uiso 1 1 d

loop_
_atom_site_aniso_label
_atom_site_aniso_U_11
_atom_site_aniso_U_22
_atom_site_aniso_U_33
_atom_site_aniso_U_23
_atom_site_aniso_U_13
_atom_site_aniso_U_12
P 0.0219(3) 0.0218(3) 0.0195(3) -0.0010(2) 0.0016(2) -0.0018(2)
B1 0.0410(15) 0.0279(12) 0.0233(11) 0.0020(12) -0.0059(11) -0.0041(13)
O1 0.0224(7) 0.0258(8) 0.0211(8) 0.0013(6) 0.0004(6) -0.0038(6)
O2 0.0233(8) 0.0306(8) 0.0231(8) -0.0042(6) 0.0029(7) -0.0006(7)
O3 0.0229(7) 0.0232(8) 0.0278(8) -0.0029(6) 0.0024(7) -0.0009(7)
C1 0.0416(16) 0.0436(15) 0.0292(13) 0.0081(12) 0.0019(12) -0.0089(13)
C2 0.0374(14) 0.0304(12) 0.0269(12) 0.0047(10) -0.0028(10) -0.0062(11)
C3 0.0282(11) 0.0245(11) 0.0189(10) 0.0006(9) -0.0018(10) -0.0011(10)
C4 0.0279(12) 0.0247(11) 0.0310(13) -0.0009(10) -0.0024(11) 0.0047(10)
C5 0.0224(11) 0.0305(12) 0.0292(12) -0.0025(10) 0.0016(10) 0.0041(10)
C6 0.0202(10) 0.0376(13) 0.0286(12) -0.0005(10) -0.0013(10) -0.0025(10)
C7 0.0268(12) 0.0328(12) 0.0282(12) -0.0046(10) -0.0024(10) -0.0081(10)
C8 0.0275(12) 0.0247(11) 0.0292(12) -0.0008(9) 0.0002(10) -0.0063(9)

loop_
_atom_type_symbol
_atom_type_description
_atom_type_scat_dispersion_real
_atom_type_scat_dispersion_imag
_atom_type_scat_source
C C 0.0181 0.0091 'International Tables Vol C Tables 4.2.6.8 and 6.1.1.4'
H H 0.0000 0.0000 'International Tables Vol C Tables 4.2.6.8 and 6.1.1.4'
B B 0.0090 0.0039 'International Tables Vol C Tables 4.2.6.8 and 6.1.1.4'
O O 0.0492 0.0322 'International Tables Vol C Tables 4.2.6.8 and 6.1.1.4'
P P 0.2955 0.4335 'International Tables Vol C Tables 4.2.6.8 and 6.1.1.4'

loop_
_geom_angle_atom_site_label_1
_geom_angle_atom_site_label_2
_geom_angle_atom_site_label_3
_geom_angle
O1 P O2 106.54(9)
O1 P O3 102.99(8)
O2 P O3 104.37(9)
O1 P B1 113.09(11)
O2 P B1 113.15(11)
O3 P B1 115.67(12)
P B1 H1B1 102.9(17)
P B1 H1B2 103.8(18)
H1B1 B1 H1B2 115(3)
P B1 H1B3 107.2(18)
H1B1 B1 H1B3 112(3)
H1B2 B1 H1B3 114(3)
C3 O1 P 117.74(14)
C5 O2 P 118.71(14)
C8 O3 P 119.37(14)
C2 C1 H1A 121.6(19)
C2 C1 H1B 120(2)
H1A C1 H1B 118(3)
C1 C2 C3 123.4(3)
C1 C2 H2 120.3(19)
C3 C2 H2 116.2(19)
O1 C3 C2 105.43(19)
O1 C3 C4 107.98(18)
C2 C3 C4 113.1(2)
O1 C3 H3 108.5(15)
C2 C3 H3 109.6(16)
C4 C3 H3 112.0(17)
C3 C4 C5 114.0(2)
C3 C4 H4A 108.5(17)
C5 C4 H4A 108.8(17)
C3 C4 H4B 111.1(18)
C5 C4 H4B 106.3(18)
H4A C4 H4B 108(2)
O2 C5 C6 112.2(2)
O2 C5 C4 109.84(19)
C6 C5 C4 114.6(2)
O2 C5 H5 107.4(16)
C6 C5 H5 105.0(17)
C4 C5 H5 107.3(17)
C7 C6 C5 128.4(2)
C7 C6 H6 120(2)
C5 C6 H6 112(2)
C6 C7 C8 126.8(2)
C6 C7 H7 116(2)
C8 C7 H7 117(2)
O3 C8 C7 111.49(19)
O3 C8 H8A 104.4(15)
C7 C8 H8A 112.2(14)
O3 C8 H8B 107.8(14)
C7 C8 H8B 113.6(15)
H8A C8 H8B 106.8(19)

loop_
_geom_bond_atom_site_label_1
_geom_bond_atom_site_label_2
_geom_bond_distance
P O1 1.5785(16)
P O2 1.5795(17)
P O3 1.5893(15)
P B1 1.877(3)
B1 H1B1 1.11(3)
B1 H1B2 1.12(4)
B1 H1B3 1.04(3)
O1 C3 1.492(3)
O2 C5 1.471(3)
O3 C8 1.457(3)
C1 C2 1.312(4)
C1 H1A 0.97(3)
C1 H1B 0.93(4)
C2 C3 1.499(3)
C2 H2 1.04(4)
C3 C4 1.517(4)
C3 H3 0.93(3)
C4 C5 1.532(3)
C4 H4A 1.01(3)
C4 H4B 0.95(3)
C5 C6 1.496(3)
C5 H5 0.99(3)
C6 C7 1.324(4)
C6 H6 0.94(3)
C7 C8 1.502(4)
C7 H7 0.93(4)
C8 H8A 1.00(3)
C8 H8B 0.99(3)

loop_
_geom_hbond_atom_site_label_D
_geom_hbond_atom_site_label_H
_geom_hbond_atom_site_label_A
_geom_hbond_distance_DH
_geom_hbond_distance_HA
_geom_hbond_distance_DA
_geom_hbond_angle_DHA
_geom_hbond_site_symmetry_A
C2 H2 O2 1.04(4) 2.59(4) 3.556(3) 155(3) 4_566
C5 H5 O1 0.99(3) 2.53(3) 3.391(3) 145(2) 1_455

loop_
_geom_torsion_atom_site_label_1
_geom_torsion_atom_site_label_2
_geom_torsion_atom_site_label_3
_geom_torsion_atom_site_label_4
_geom_torsion
O2 P O1 C3 -46.59(16)
O3 P O1 C3 62.94(16)
B1 P O1 C3 -171.50(16)
O1 P O2 C5 43.91(17)
O3 P O2 C5 -64.64(17)
B1 P O2 C5 168.79(17)
O1 P O3 C8 -137.78(16)
O2 P O3 C8 -26.63(17)
B1 P O3 C8 98.34(18)
P O1 C3 C2 176.06(16)
P O1 C3 C4 54.9(2)
C1 C2 C3 O1 115.4(3)
C1 C2 C3 C4 -126.8(3)
O1 C3 C4 C5 -58.0(2)
C2 C3 C4 C5 -174.3(2)
P O2 C5 C6 79.0(2)
P O2 C5 C4 -49.7(2)
C3 C4 C5 O2 56.0(3)
C3 C4 C5 C6 -71.4(3)
O2 C5 C6 C7 -14.7(4)
C4 C5 C6 C7 111.5(3)
C5 C6 C7 C8 -2.9(4)
P O3 C8 C7 81.3(2)
C6 C7 C8 O3 -46.1(3)
